data_7107438
loop_
_publ_author_name
'Dnyaneshwar Kand'
'Arunasree Marasanapalli Kalle'
'Sreejith Jayasree Varma'
'Pinaki Talukdar'

_publ_section_title
;
 A chromenoquinoline-based fluorescent off-on thiol probe for bioimaging
;
_journal_name_full Chem.Commun.
_journal_page_first 2722
_journal_paper_doi 10.1039/c2cc16593g
_journal_volume 48
_journal_year 2012
_chemical_formula_sum 'C24 H15 N2 O3'
_chemical_formula_weight 379.38
_chemical_name_systematic
;
?
;
_space_group_IT_number 14
_symmetry_space_group_name_Hall '-P 2yn'
_symmetry_space_group_name_H-M 'P 1 21/n 1'
_atom_sites_solution_hydrogens geom
_atom_sites_solution_primary direct
_atom_sites_solution_secondary difmap
_audit_creation_method SHELXL-97
_cell_angle_alpha 90.00
_cell_angle_beta 101.076(2)
_cell_angle_gamma 90.00
_cell_formula_units_Z 4
_cell_length_a 9.9766(8)
_cell_length_b 16.9632(13)
_cell_length_c 10.5391(8)
_cell_measurement_temperature 296(2)
_cell_volume 1750.4(2)
_computing_structure_refinement 'SHELXL-97 (Sheldrick, 2008)'
_computing_structure_solution 'SHELXS-97 (Sheldrick, 2008)'
_diffrn_ambient_temperature 296(2)
_diffrn_measured_fraction_theta_full 0.998
_diffrn_measured_fraction_theta_max 0.998
_diffrn_radiation_monochromator graphite
_diffrn_radiation_source 'fine-focus sealed tube'
_diffrn_radiation_type MoK\a
_diffrn_radiation_wavelength 0.71073
_diffrn_reflns_av_R_equivalents 0.0222
_diffrn_reflns_av_sigmaI/netI 0.0183
_diffrn_reflns_limit_h_max 13
_diffrn_reflns_limit_h_min -13
_diffrn_reflns_limit_k_max 22
_diffrn_reflns_limit_k_min -22
_diffrn_reflns_limit_l_max 14
_diffrn_reflns_limit_l_min -14
_diffrn_reflns_number 19338
_diffrn_reflns_theta_full 28.64
_diffrn_reflns_theta_max 28.64
_diffrn_reflns_theta_min 2.31
_exptl_absorpt_coefficient_mu 0.096
_exptl_crystal_density_diffrn 1.440
_exptl_crystal_density_method 'not measured'
_exptl_crystal_F_000 788
_refine_diff_density_max 0.579
_refine_diff_density_min -0.249
_refine_diff_density_rms 0.051
_refine_ls_extinction_method none
_refine_ls_goodness_of_fit_ref 1.021
_refine_ls_hydrogen_treatment mixed
_refine_ls_matrix_type full
_refine_ls_number_parameters 262
_refine_ls_number_reflns 4480
_refine_ls_number_restraints 0
_refine_ls_restrained_S_all 1.021
_refine_ls_R_factor_all 0.0569
_refine_ls_R_factor_gt 0.0473
_refine_ls_shift/su_max 0.000
_refine_ls_shift/su_mean 0.000
_refine_ls_structure_factor_coef Fsqd
_refine_ls_weighting_details 'calc w=1/[\s^2^(Fo^2^)+(0.0719P)^2^+0.8521P] where P=(Fo^2^+2Fc^2^)/3'
_refine_ls_weighting_scheme calc
_refine_ls_wR_factor_gt 0.1291
_refine_ls_wR_factor_ref 0.1370
_reflns_number_gt 3740
_reflns_number_total 4480
_reflns_threshold_expression >2sigma(I)
_cod_data_source_file c2cc16593g.txt
_cod_data_source_block pinaki
_cod_database_code 7107438

loop_
_symmetry_equiv_pos_as_xyz
'x, y, z'
'-x+1/2, y+1/2, -z+1/2'
'-x, -y, -z'
'x-1/2, -y-1/2, z-1/2'

loop_
_atom_site_label
_atom_site_type_symbol
_atom_site_fract_x
_atom_site_fract_y
_atom_site_fract_z
_atom_site_U_iso_or_equiv
_atom_site_adp_type
_atom_site_occupancy
_atom_site_symmetry_multiplicity
_atom_site_calc_flag
_atom_site_refinement_flags
O1 O 0.84829(12) -0.07620(7) 0.32092(14) 0.0417(3) Uani 1 1 d .
O2 O 0.49349(11) -0.22916(7) 0.12084(12) 0.0356(3) Uani 1 1 d .
O3 O -0.09676(11) 0.11336(7) 0.06185(14) 0.0427(3) Uani 1 1 d .
N1 N 0.31852(11) 0.13605(7) 0.09795(11) 0.0203(2) Uani 1 1 d .
N2 N 0.64604(11) -0.13264(7) 0.21639(12) 0.0242(3) Uani 1 1 d .
C1 C 0.21656(18) 0.43457(9) -0.00880(15) 0.0334(3) Uani 1 1 d .
H1 H 0.2431 0.4851 -0.0280 0.040 Uiso 1 1 calc R
C2 C 0.31373(16) 0.38097(9) 0.05670(16) 0.0317(3) Uani 1 1 d .
H2 H 0.4043 0.3966 0.0818 0.038 Uiso 1 1 calc R
C3 C 0.27597(15) 0.30590(9) 0.08376(14) 0.0267(3) Uani 1 1 d .
H3 H 0.3412 0.2716 0.1283 0.032 Uiso 1 1 calc R
C4 C 0.13938(14) 0.27976(8) 0.04502(13) 0.0229(3) Uani 1 1 d .
C5 C 0.09595(13) 0.20104(8) 0.06777(13) 0.0233(3) Uani 1 1 d .
C6 C 0.18867(13) 0.13425(8) 0.11061(13) 0.0223(3) Uani 1 1 d .
C7 C 0.39638(13) 0.07035(8) 0.13235(12) 0.0196(3) Uani 1 1 d .
C8 C 0.53603(13) 0.07200(8) 0.12150(13) 0.0209(3) Uani 1 1 d .
H8 H 0.5732 0.1180 0.0949 0.025 Uiso 1 1 calc R
C9 C 0.61647(13) 0.00656(8) 0.14985(13) 0.0222(3) Uani 1 1 d .
H9 H 0.7075 0.0082 0.1414 0.027 Uiso 1 1 calc R
C10 C 0.56201(13) -0.06374(8) 0.19202(13) 0.0215(3) Uani 1 1 d .
C11 C 0.60407(15) -0.20980(8) 0.17646(14) 0.0261(3) Uani 1 1 d .
C12 C 0.72731(15) -0.26093(9) 0.21975(15) 0.0290(3) Uani 1 1 d .
H12 H 0.7311 -0.3151 0.2074 0.035 Uiso 1 1 calc R
C13 C 0.78270(14) -0.13326(9) 0.27733(15) 0.0289(3) Uani 1 1 d .
C14 C 0.82894(16) -0.21664(9) 0.27791(16) 0.0325(3) Uani 1 1 d .
H14 H 0.9160 -0.2346 0.3138 0.039 Uiso 1 1 calc R
C15 C -0.04325(14) 0.18447(9) 0.03676(15) 0.0297(3) Uani 1 1 d .
C16 C -0.01684(16) 0.07339(11) 0.1713(2) 0.0465(5) Uani 1 1 d .
H16A H -0.0544 0.0213 0.1792 0.056 Uiso 1 1 calc R
H16B H -0.0210 0.1025 0.2496 0.056 Uiso 1 1 calc R
C17 C 0.12868(14) 0.06627(9) 0.15592(16) 0.0295(3) Uani 1 1 d .
C18 C 0.20367(14) -0.00056(9) 0.18415(15) 0.0276(3) Uani 1 1 d .
H18 H 0.1636 -0.0460 0.2094 0.033 Uiso 1 1 calc R
C19 C 0.34333(13) -0.00040(8) 0.17485(13) 0.0212(3) Uani 1 1 d .
C20 C 0.42828(13) -0.06701(8) 0.20595(13) 0.0224(3) Uani 1 1 d .
H20 H 0.3937 -0.1129 0.2357 0.027 Uiso 1 1 calc R
C21 C -0.13966(15) 0.23901(10) -0.02819(16) 0.0321(3) Uani 1 1 d .
H21 H -0.2312 0.2250 -0.0518 0.038 Uiso 1 1 calc R
C22 C -0.09769(15) 0.31198(10) -0.05579(14) 0.0308(3) Uani 1 1 d .
H22 H -0.1609 0.3475 -0.1000 0.037 Uiso 1 1 calc R
C23 C 0.04110(15) 0.33513(9) -0.01842(13) 0.0257(3) Uani 1 1 d .
C24 C 0.08363(17) 0.41197(9) -0.04383(14) 0.0310(3) Uani 1 1 d .
H24 H 0.0195 0.4479 -0.0854 0.037 Uiso 1 1 calc R

loop_
_atom_site_aniso_label
_atom_site_aniso_U_11
_atom_site_aniso_U_22
_atom_site_aniso_U_33
_atom_site_aniso_U_23
_atom_site_aniso_U_13
_atom_site_aniso_U_12
O1 0.0283(6) 0.0286(6) 0.0609(8) -0.0039(5) -0.0099(5) 0.0006(4)
O2 0.0248(5) 0.0298(6) 0.0502(7) -0.0009(5) 0.0023(5) -0.0003(4)
O3 0.0164(5) 0.0369(7) 0.0733(9) 0.0130(6) 0.0043(5) 0.0006(4)
N1 0.0172(5) 0.0215(5) 0.0218(5) -0.0001(4) 0.0030(4) 0.0013(4)
N2 0.0187(5) 0.0259(6) 0.0276(6) 0.0022(5) 0.0029(4) 0.0037(4)
C1 0.0455(9) 0.0232(7) 0.0316(8) -0.0004(6) 0.0074(7) 0.0016(6)
C2 0.0320(7) 0.0269(7) 0.0354(8) -0.0041(6) 0.0040(6) -0.0019(6)
C3 0.0260(7) 0.0241(7) 0.0289(7) -0.0021(5) 0.0028(5) 0.0021(5)
C4 0.0237(6) 0.0246(7) 0.0201(6) -0.0016(5) 0.0037(5) 0.0051(5)
C5 0.0182(6) 0.0262(7) 0.0252(6) 0.0017(5) 0.0037(5) 0.0044(5)
C6 0.0171(6) 0.0245(7) 0.0252(6) 0.0020(5) 0.0037(5) 0.0022(5)
C7 0.0164(6) 0.0230(6) 0.0191(6) 0.0000(5) 0.0023(4) 0.0011(5)
C8 0.0168(6) 0.0230(6) 0.0224(6) 0.0001(5) 0.0029(5) -0.0016(5)
C9 0.0149(5) 0.0287(7) 0.0225(6) -0.0008(5) 0.0026(5) 0.0009(5)
C10 0.0187(6) 0.0243(7) 0.0207(6) 0.0016(5) 0.0017(5) 0.0049(5)
C11 0.0284(7) 0.0230(7) 0.0280(7) 0.0009(5) 0.0081(5) 0.0007(5)
C12 0.0276(7) 0.0260(7) 0.0346(8) 0.0034(6) 0.0089(6) 0.0070(6)
C13 0.0226(7) 0.0274(7) 0.0347(8) 0.0010(6) 0.0005(6) 0.0037(5)
C14 0.0265(7) 0.0269(7) 0.0429(9) 0.0023(6) 0.0038(6) 0.0075(6)
C15 0.0188(6) 0.0326(8) 0.0372(8) 0.0026(6) 0.0045(6) 0.0041(6)
C16 0.0212(7) 0.0438(10) 0.0779(14) 0.0270(9) 0.0179(8) 0.0081(7)
C17 0.0172(6) 0.0325(8) 0.0398(8) 0.0089(6) 0.0084(6) 0.0026(5)
C18 0.0189(6) 0.0294(7) 0.0356(8) 0.0088(6) 0.0079(5) -0.0003(5)
C19 0.0167(6) 0.0247(6) 0.0223(6) 0.0027(5) 0.0041(5) 0.0023(5)
C20 0.0207(6) 0.0232(6) 0.0236(6) 0.0042(5) 0.0052(5) 0.0016(5)
C21 0.0183(6) 0.0411(9) 0.0348(8) 0.0017(7) 0.0000(6) 0.0074(6)
C22 0.0266(7) 0.0379(8) 0.0260(7) 0.0011(6) 0.0009(5) 0.0122(6)
C23 0.0292(7) 0.0279(7) 0.0195(6) -0.0012(5) 0.0039(5) 0.0082(6)
C24 0.0401(8) 0.0275(7) 0.0242(7) 0.0018(6) 0.0033(6) 0.0107(6)

loop_
_atom_type_symbol
_atom_type_description
_atom_type_scat_dispersion_real
_atom_type_scat_dispersion_imag
_atom_type_scat_source
C C 0.0033 0.0016 'International Tables Vol C Tables 4.2.6.8 and 6.1.1.4'
H H 0.0000 0.0000 'International Tables Vol C Tables 4.2.6.8 and 6.1.1.4'
N N 0.0061 0.0033 'International Tables Vol C Tables 4.2.6.8 and 6.1.1.4'
O O 0.0106 0.0060 'International Tables Vol C Tables 4.2.6.8 and 6.1.1.4'

loop_
_geom_angle_atom_site_label_1
_geom_angle_atom_site_label_2
_geom_angle_atom_site_label_3
_geom_angle
C15 O3 C16 113.22(13)
C6 N1 C7 118.05(11)
C13 N2 C11 109.78(12)
C13 N2 C10 125.24(12)
C11 N2 C10 124.92(11)
C24 C1 C2 119.58(15)
C24 C1 H1 120.2
C2 C1 H1 120.2
C3 C2 C1 120.64(15)
C3 C2 H2 119.7
C1 C2 H2 119.7
C2 C3 C4 121.16(14)
C2 C3 H3 119.4
C4 C3 H3 119.4
C3 C4 C23 117.72(13)
C3 C4 C5 123.13(12)
C23 C4 C5 119.15(12)
C15 C5 C4 117.84(12)
C15 C5 C6 117.03(13)
C4 C5 C6 124.89(12)
N1 C6 C17 122.24(12)
N1 C6 C5 121.15(12)
C17 C6 C5 116.42(11)
N1 C7 C19 123.09(11)
N1 C7 C8 118.61(11)
C19 C7 C8 118.27(11)
C9 C8 C7 120.64(12)
C9 C8 H8 119.7
C7 C8 H8 119.7
C8 C9 C10 120.46(12)
C8 C9 H9 119.8
C10 C9 H9 119.8
C20 C10 C9 120.49(12)
C20 C10 N2 119.72(12)
C9 C10 N2 119.76(11)
O2 C11 N2 126.51(14)
O2 C11 C12 128.07(14)
N2 C11 C12 105.42(12)
C14 C12 C11 108.93(13)
C14 C12 H12 125.5
C11 C12 H12 125.5
O1 C13 N2 125.49(13)
O1 C13 C14 127.96(13)
N2 C13 C14 106.55(12)
C12 C14 C13 109.31(13)
C12 C14 H14 125.3
C13 C14 H14 125.3
O3 C15 C5 122.83(13)
O3 C15 C21 114.66(13)
C5 C15 C21 122.46(14)
O3 C16 C17 110.55(14)
O3 C16 H16A 109.5
C17 C16 H16A 109.5
O3 C16 H16B 109.5
C17 C16 H16B 109.5
H16A C16 H16B 108.1
C18 C17 C6 119.99(12)
C18 C17 C16 123.25(13)
C6 C17 C16 116.76(13)
C17 C18 C19 119.40(13)
C17 C18 H18 120.3
C19 C18 H18 120.3
C20 C19 C18 122.48(12)
C20 C19 C7 120.42(11)
C18 C19 C7 117.10(12)
C10 C20 C19 119.70(12)
C10 C20 H20 120.1
C19 C20 H20 120.1
C22 C21 C15 119.48(14)
C22 C21 H21 120.3
C15 C21 H21 120.3
C21 C22 C23 121.17(13)
C21 C22 H22 119.4
C23 C22 H22 119.4
C24 C23 C22 121.00(13)
C24 C23 C4 119.44(14)
C22 C23 C4 119.55(14)
C1 C24 C23 121.40(14)
C1 C24 H24 119.3
C23 C24 H24 119.3

loop_
_geom_bond_atom_site_label_1
_geom_bond_atom_site_label_2
_geom_bond_distance
O1 C13 1.2085(19)
O2 C11 1.1917(18)
O3 C15 1.3653(19)
O3 C16 1.439(2)
N1 C6 1.3279(16)
N1 C7 1.3670(16)
N2 C13 1.3911(18)
N2 C11 1.4134(18)
N2 C10 1.4325(17)
C1 C24 1.362(2)
C1 C2 1.409(2)
C1 H1 0.9300
C2 C3 1.373(2)
C2 H2 0.9300
C3 C4 1.417(2)
C3 H3 0.9300
C4 C23 1.4278(18)
C4 C5 1.438(2)
C5 C15 1.3929(19)
C5 C6 1.4774(18)
C6 C17 1.423(2)
C7 C19 1.4184(18)
C7 C8 1.4199(17)
C8 C9 1.3687(18)
C8 H8 0.9300
C9 C10 1.4169(19)
C9 H9 0.9300
C10 C20 1.3711(18)
C11 C12 1.502(2)
C12 C14 1.315(2)
C12 H12 0.9300
C13 C14 1.487(2)
C14 H14 0.9300
C15 C21 1.413(2)
C16 C17 1.496(2)
C16 H16A 0.9700
C16 H16B 0.9700
C17 C18 1.359(2)
C18 C19 1.4154(18)
C18 H18 0.9300
C19 C20 1.4128(18)
C20 H20 0.9300
C21 C22 1.356(2)
C21 H21 0.9300
C22 C23 1.420(2)
C22 H22 0.9300
C23 C24 1.412(2)
C24 H24 0.9300
